data_2012383
loop_
_publ_author_name
'Chebbi, Hammouda'
'Driss, Ahmed'

_publ_section_title
;
 4-Ammonio-2,2,6,6-t\'etram\'ethylpip\'eridinium chromate dihydrate
;
_journal_issue 12
_journal_name_full 'Acta Crystallographica Section C'
_journal_page_first 1369
_journal_page_last 1370
_journal_paper_doi 10.1107/S0108270101008447
_journal_volume 57
_journal_year 2001
_chemical_formula_iupac 'C9 H22 N2 2+ , Cr O4 2- , 2H2 O'
_chemical_formula_moiety 'C9 H22 N2 2+ , Cr O4 2- , 2H2 O'
_chemical_formula_sum 'C9 H26 Cr N2 O6'
_chemical_formula_weight 310.32
_chemical_name_systematic
;
4-ammonio-2,2,6,6-t\'etram\'ethylpip\'eridinium chromate dihydrate
;
_space_group_IT_number 15
_symmetry_cell_setting monoclinic
_symmetry_space_group_name_Hall '-C 2yc'
_symmetry_space_group_name_H-M 'C 1 2/c 1'
_atom_sites_solution_hydrogens geom
_atom_sites_solution_primary direct
_atom_sites_solution_secondary difmap
_audit_creation_method SHELXL97
_cell_angle_alpha 90
_cell_angle_beta 101.73(4)
_cell_angle_gamma 90
_cell_formula_units_Z 8
_cell_length_a 13.566(9)
_cell_length_b 9.617(2)
_cell_length_c 22.025(11)
_cell_measurement_reflns_used 25
_cell_measurement_temperature 293(2)
_cell_measurement_theta_max 27
_cell_measurement_theta_min 2.62
_cell_volume 2813(2)
_computing_cell_refinement 'CAD-4 EXPRESS'
_computing_data_collection 'CAD-4 EXPRESS (Duisenberg, 1992; Mac\'i\<cek & Yordanov, 1992)'
_computing_data_reduction 'MolEN (Fair, 1990)'
_computing_molecular_graphics 'ORTEPIII (Burnett & Johnson, 1997) et PLATON (Spek, 1990)'
_computing_publication_material SHELXL97
_computing_structure_refinement 'SHELXL97 (Sheldrick, 1997)'
_computing_structure_solution 'SHELXS97 (Sheldrick, 1997)'
_diffrn_ambient_temperature 293(2)
_diffrn_measured_fraction_theta_full .499
_diffrn_measured_fraction_theta_max .499
_diffrn_measurement_device_type 'Enraf-Nonius CAD-4'
_diffrn_measurement_method \w/2\q
_diffrn_radiation_monochromator graphite
_diffrn_radiation_source 'fine-focus sealed tube'
_diffrn_radiation_type MoK\a
_diffrn_radiation_wavelength .71069
_diffrn_reflns_av_R_equivalents .017
_diffrn_reflns_av_sigmaI/netI .035
_diffrn_reflns_limit_h_max 0
_diffrn_reflns_limit_h_min -17
_diffrn_reflns_limit_k_max 0
_diffrn_reflns_limit_k_min -12
_diffrn_reflns_limit_l_max 28
_diffrn_reflns_limit_l_min -27
_diffrn_reflns_number 3194
_diffrn_reflns_theta_full 26.98
_diffrn_reflns_theta_max 26.98
_diffrn_reflns_theta_min 2.61
_diffrn_standards_decay_% .6
_diffrn_standards_interval_time 120
_diffrn_standards_number 2
_exptl_absorpt_coefficient_mu .834
_exptl_absorpt_correction_T_max .812
_exptl_absorpt_correction_T_min .804
_exptl_absorpt_correction_type \y-scan
_exptl_absorpt_process_details '(North et al., 1968)'
_exptl_crystal_colour yellow
_exptl_crystal_density_diffrn 1.465
_exptl_crystal_density_method 'not measured'
_exptl_crystal_description plate
_exptl_crystal_F_000 1328
_exptl_crystal_size_max .58
_exptl_crystal_size_mid .29
_exptl_crystal_size_min .25
_refine_diff_density_max .54
_refine_diff_density_min -.57
_refine_ls_extinction_method none
_refine_ls_goodness_of_fit_ref 1.045
_refine_ls_hydrogen_treatment mixed
_refine_ls_matrix_type full
_refine_ls_number_parameters 204
_refine_ls_number_reflns 3066
_refine_ls_number_restraints 0
_refine_ls_restrained_S_all 1.045
_refine_ls_R_factor_all .064
_refine_ls_R_factor_gt .044
_refine_ls_shift/su_max .001
_refine_ls_shift/su_mean .000
_refine_ls_structure_factor_coef Fsqd
_refine_ls_weighting_details 'calc w = 1/[\s^2^(Fo^2^)+(0.0698P)^2^+3.9256P] where P=(Fo^2^+2Fc^2^)/3'
_refine_ls_weighting_scheme calc
_refine_ls_wR_factor_gt .119
_refine_ls_wR_factor_ref .132
_reflns_number_gt 2388
_reflns_number_total 3066
_reflns_threshold_expression I>2\s(I)
_cod_data_source_file ln1120.cif
_cod_data_source_block I
_cod_original_sg_symbol_H-M 'C 2/c'
_cod_database_code 2012383
_cod_database_fobs_code 2012383

loop_
_symmetry_equiv_pos_as_xyz
'x, y, z'
'x, -y, z+1/2'
'x+1/2, y+1/2, z'
'x+1/2, -y+1/2, z+1/2'
'-x, -y, -z'
'-x, y, -z-1/2'
'-x+1/2, -y+1/2, -z'
'-x+1/2, y+1/2, -z-1/2'

loop_
_atom_site_label
_atom_site_fract_x
_atom_site_fract_y
_atom_site_fract_z
_atom_site_U_iso_or_equiv
_atom_site_adp_type
_atom_site_calc_flag
_atom_site_refinement_flags
_atom_site_occupancy
_atom_site_disorder_assembly
_atom_site_disorder_group
_atom_site_type_symbol
Cr .31062(3) .54178(4) .122497(19) .02853(16) Uani d . 1 . . Cr
O1 .3168(2) .6051(3) .05463(10) .0557(7) Uani d . 1 . . O
O2 .4179(3) .4720(4) .15596(16) .1002(14) Uani d . 1 . . O
O3 .2199(3) .4295(3) .11497(13) .0779(10) Uani d . 1 . . O
O4 .2910(2) .6721(3) .16653(13) .0545(7) Uani d . 1 . . O
N1 .25733(16) .9187(2) .07077(10) .0224(4) Uani d . 1 . . N
N2 .3267(2) 1.1256(3) .24467(12) .0357(6) Uani d . 1 . . N
C1 .1156(2) 1.0927(3) .06007(14) .0367(7) Uani d . 1 . . C
H11 .1107 1.0768 .0165 .050 Uiso calc R 1 . . H
H12 .1546 1.1750 .0723 .050 Uiso calc R 1 . . H
H13 .0493 1.1045 .0684 .050 Uiso calc R 1 . . H
C2 .35561(18) 1.0008(3) .08380(11) .0234(5) Uani d . 1 . . C
C3 .38135(18) 1.0330(3) .15337(11) .0262(5) Uani d . 1 . . C
H31 .4002 .9474 .1760 .050 Uiso calc R 1 . . H
H32 .4389 1.0950 .1618 .050 Uiso calc R 1 . . H
C4 .29413(19) 1.0997(3) .17662(11) .0266(5) Uani d . 1 . . C
H4 .2758 1.1879 .1549 .050 Uiso calc R 1 . . H
C5 .2036(2) 1.0020(3) .16538(12) .0274(5) Uani d . 1 . . C
H51 .1491 1.0448 .1811 .050 Uiso calc R 1 . . H
H52 .2217 .9164 .1882 .050 Uiso calc R 1 . . H
C6 .16692(18) .9676(3) .09681(12) .0240(5) Uani d . 1 . . C
C7 .0937(2) .8452(3) .08804(14) .0331(6) Uani d . 1 . . C
H71 .0352 .8691 .1041 .050 Uiso calc R 1 . . H
H72 .1259 .7656 .1098 .050 Uiso calc R 1 . . H
H73 .0739 .8239 .0447 .050 Uiso calc R 1 . . H
C8 .4350(2) .9062(3) .06596(15) .0369(7) Uani d . 1 . . C
H81 .4995 .9511 .0758 .050 Uiso calc R 1 . . H
H82 .4181 .8875 .0223 .050 Uiso calc R 1 . . H
H83 .4376 .8204 .0885 .050 Uiso calc R 1 . . H
C9 .3464(2) 1.1318(3) .04422(13) .0349(6) Uani d . 1 . . C
H91 .4121 1.1706 .0458 .050 Uiso calc R 1 . . H
H92 .3050 1.1984 .0598 .050 Uiso calc R 1 . . H
H93 .3164 1.1089 .0021 .050 Uiso calc R 1 . . H
O5 .5000 .3046(4) .2500 .0405(8) Uani d S 1 . . O
O6 .5000 .6913(5) .2500 .0648(12) Uani d S 1 . . O
O7 .1342(3) .3619(4) .20900(16) .0817(11) Uani d . 1 . . O
H1N1 .270(2) .839(3) .0830(12) .015(6) Uiso d . 1 . . H
H2N1 .241(3) .916(4) .0297(18) .048(10) Uiso d . 1 . . H
H1N2 .370(3) 1.184(4) .2506(16) .038(9) Uiso d . 1 . . H
H2N2 .280(3) 1.158(5) .2639(19) .066(13) Uiso d . 1 . . H
H3N2 .349(3) 1.047(5) .2596(19) .055(12) Uiso d . 1 . . H
HO5 .519(3) .346(4) .2744(17) .049(12) Uiso d . 1 . . H
HO6 .523(4) .642(5) .273(2) .086(18) Uiso d . 1 . . H
H1O7 .089(3) .323(5) .208(2) .053(14) Uiso d . 1 . . H
H2O7 .144(4) .377(5) .170(2) .085(16) Uiso d . 1 . . H

loop_
_atom_site_aniso_label
_atom_site_aniso_U_11
_atom_site_aniso_U_22
_atom_site_aniso_U_33
_atom_site_aniso_U_12
_atom_site_aniso_U_13
_atom_site_aniso_U_23
Cr .0380(3) .0252(2) .0227(2) .00546(18) .00688(17) .00261(17)
O1 .0771(17) .0600(16) .0255(11) -.0299(14) .0000(11) .0087(11)
O2 .095(3) .140(3) .071(2) .084(3) .0297(18) .047(2)
O3 .123(3) .0606(17) .0565(17) -.0537(18) .0327(17) -.0128(14)
O4 .0642(16) .0407(13) .0648(16) -.0044(11) .0276(13) -.0210(12)
N1 .0239(10) .0184(10) .0236(11) -.0021(8) .0018(8) .0001(8)
N2 .0394(14) .0391(15) .0286(13) -.0068(13) .0067(11) -.0128(11)
C1 .0323(14) .0315(14) .0418(16) .0078(12) -.0026(12) .0043(13)
C2 .0242(12) .0238(12) .0226(12) -.0034(9) .0053(9) -.0008(9)
C3 .0239(12) .0295(13) .0242(12) -.0007(10) .0023(10) -.0004(10)
C4 .0302(13) .0246(12) .0236(12) -.0013(10) .0022(10) -.0045(10)
C5 .0265(12) .0279(12) .0284(13) -.0021(10) .0068(10) -.0028(10)
C6 .0203(11) .0233(12) .0280(12) .0000(9) .0037(9) -.0009(10)
C7 .0261(13) .0336(14) .0390(15) -.0077(11) .0051(11) -.0029(12)
C8 .0316(14) .0394(16) .0429(16) -.0031(12) .0150(12) -.0121(13)
C9 .0426(16) .0315(14) .0298(14) -.0105(12) .0052(12) .0062(11)
O5 .0495(19) .0297(16) .0365(18) .000 -.0052(15) .000
O6 .058(2) .065(3) .060(3) .000 -.016(2) .000
O7 .099(3) .097(3) .056(2) -.034(2) .0333(19) -.0314(18)

loop_
_atom_type_symbol
_atom_type_description
_atom_type_scat_dispersion_real
_atom_type_scat_dispersion_imag
_atom_type_scat_source
O O .0106 .0060 'International Tables Vol C Tables 4.2.6.8 and 6.1.1.4'
C C .0033 .0016 'International Tables Vol C Tables 4.2.6.8 and 6.1.1.4'
N N .0061 .0033 'International Tables Vol C Tables 4.2.6.8 and 6.1.1.4'
Cr Cr .3209 .6236 'International Tables Vol C Tables 4.2.6.8 and 6.1.1.4'
H H .0000 .0000 'International Tables Vol C Tables 4.2.6.8 and 6.1.1.4'

loop_
_geom_angle_atom_site_label_1
_geom_angle_atom_site_label_2
_geom_angle_atom_site_label_3
_geom_angle
_geom_angle_publ_flag
O3 Cr O1 109.53(14) n
O3 Cr O2 111.1(2) n
O1 Cr O2 111.07(16) n
O3 Cr O4 111.03(15) n
O1 Cr O4 107.53(14) n
O2 Cr O4 106.50(18) n
C2 N1 C6 120.46(19) y
C2 N1 H1N1 107.5(19) n
C6 N1 H1N1 107.4(18) n
C2 N1 H2N1 104(2) n
C6 N1 H2N1 110(2) n
H1N1 N1 H2N1 107(3) n
C4 N2 H1N2 110(2) n
C4 N2 H2N2 116(3) n
H1N2 N2 H2N2 104(4) n
C4 N2 H3N2 104(3) n
H1N2 N2 H3N2 111(4) n
H2N2 N2 H3N2 111(4) n
C6 C1 H11 109.5 n
C6 C1 H12 109.5 n
H11 C1 H12 109.5 n
C6 C1 H13 109.5 n
H11 C1 H13 109.5 n
H12 C1 H13 109.5 n
C8 C2 C9 109.1(2) n
C8 C2 N1 106.2(2) y
C9 C2 N1 110.7(2) y
C8 C2 C3 110.5(2) y
C9 C2 C3 112.4(2) n
N1 C2 C3 107.8(2) y
C4 C3 C2 112.7(2) y
C4 C3 H31 109.0 n
C2 C3 H31 109.0 n
C4 C3 H32 109.0 n
C2 C3 H32 109.0 n
H31 C3 H32 107.8 n
N2 C4 C3 108.4(2) y
N2 C4 C5 109.2(2) y
C3 C4 C5 109.9(2) n
N2 C4 H4 109.8 n
C3 C4 H4 109.8 n
C5 C4 H4 109.8 n
C4 C5 C6 112.5(2) y
C4 C5 H51 109.1 n
C6 C5 H51 109.1 n
C4 C5 H52 109.1 n
C6 C5 H52 109.1 n
H51 C5 H52 107.8 n
C7 C6 C5 111.4(2) y
C7 C6 N1 105.4(2) n
C5 C6 N1 108.2(2) y
C7 C6 C1 108.9(2) n
C5 C6 C1 111.9(2) n
N1 C6 C1 110.8(2) y
C6 C7 H71 109.5 n
C6 C7 H72 109.5 n
H71 C7 H72 109.5 n
C6 C7 H73 109.5 n
H71 C7 H73 109.5 n
H72 C7 H73 109.5 n
C2 C8 H81 109.5 n
C2 C8 H82 109.5 n
H81 C8 H82 109.5 n
C2 C8 H83 109.5 n
H81 C8 H83 109.5 n
H82 C8 H83 109.5 n
C2 C9 H91 109.5 n
C2 C9 H92 109.5 n
H91 C9 H92 109.5 n
C2 C9 H93 109.5 n
H91 C9 H93 109.5 n
H92 C9 H93 109.5 n
H1O7 O7 H2O7 110(5) n

loop_
_geom_bond_atom_site_label_1
_geom_bond_atom_site_label_2
_geom_bond_site_symmetry_2
_geom_bond_distance
_geom_bond_publ_flag
Cr O3 . 1.620(3) n
Cr O1 . 1.632(2) n
Cr O2 . 1.635(3) n
Cr O4 . 1.640(2) n
N1 C2 . 1.526(3) y
N1 C6 . 1.530(3) y
N1 H1N1 . .82(3) n
N1 H2N1 . .89(4) n
N2 C4 . 1.495(3) y
N2 H1N2 . .80(4) n
N2 H2N2 . .89(5) n
N2 H3N2 . .86(4) n
C1 C6 . 1.536(4) y
C1 H11 . .9600 n
C1 H12 . .9600 n
C1 H13 . .9600 n
C2 C8 . 1.521(4) y
C2 C9 . 1.522(4) y
C2 C3 . 1.532(3) n
C3 C4 . 1.523(4) y
C3 H31 . .9700 n
C3 H32 . .9700 n
C4 C5 . 1.527(4) y
C4 H4 . .9800 n
C5 C6 . 1.527(4) y
C5 H51 . .9700 n
C5 H52 . .9700 n
C6 C7 . 1.527(3) y
C7 H71 . .9600 n
C7 H72 . .9600 n
C7 H73 . .9600 n
C8 H81 . .9600 n
C8 H82 . .9600 n
C8 H83 . .9600 n
C9 H91 . .9600 n
C9 H92 . .9600 n
C9 H93 . .9600 n
O5 HO5 . .68(3) n
O6 HO6 . .72(5) n
O7 H1O7 . .72(4) n
O7 H2O7 . .92(5) n

loop_
_geom_hbond_atom_site_label_D
_geom_hbond_atom_site_label_H
_geom_hbond_atom_site_label_A
_geom_hbond_site_symmetry_A
_geom_hbond_distance_DH
_geom_hbond_distance_HA
_geom_hbond_distance_DA
_geom_hbond_angle_DHA
_geom_hbond_publ_flag
N1 H1N1 O1 . .82(3) 2.45(3) 3.161(4) 145(2) y
N1 H1N1 O4 . .82(3) 2.41(3) 3.144(4) 149(2) y
N1 H2N1 O1 7_565 .89(4) 1.87(4) 2.750(4) 169(4) y
N2 H1N2 O5 1_565 .80(4) 2.11(4) 2.897(4) 165(4) y
N2 H2N2 O4 8_556 .89(4) 1.97(4) 2.801(4) 154(4) y
N2 H3N2 O7 8_556 .85(5) 1.91(5) 2.745(5) 166(4) y
O5 HO5 O2 6_656 .68(4) 2.00(4) 2.680(5) 176(3) y
O6 HO6 O2 6_656 .72(5) 2.29(5) 3.007(5) 174(6) y
O7 H1O7 O6 3_445 .72(4) 2.09(4) 2.738(5) 151(5) y
O7 H2O7 O3 . .91(5) 1.81(5) 2.653(5) 153(5) y

loop_
_cod_related_entry_id
_cod_related_entry_database
_cod_related_entry_code
1 ChemSpider 30652333
